data_2215948
loop_
_publ_author_name
'Xu, Zhongwei'
'Liu, Benguo'
'Ning, Zhengxiang'
'Zhang, Yan'

_publ_section_title
;
 Racemic dihydromyricetin dihydrate
;
_journal_coeditor_code HB2581
_journal_issue 11
_journal_name_full 'Acta Crystallographica Section E'
_journal_page_first o4384
_journal_page_last o4384
_journal_paper_doi 10.1107/S1600536807050416
_journal_volume 63
_journal_year 2007
_chemical_formula_moiety 'C15 H12 O8, 2H2 O'
_chemical_formula_sum 'C15 H16 O10'
_chemical_formula_weight 356.28
_chemical_name_systematic
;
 ?
;
_space_group_IT_number 14
_symmetry_cell_setting monoclinic
_symmetry_space_group_name_Hall '-P 2ybc'
_symmetry_space_group_name_H-M 'P 1 21/c 1'
_atom_sites_solution_hydrogens mixed
_atom_sites_solution_primary direct
_atom_sites_solution_secondary difmap
_cell_angle_alpha 90.00
_cell_angle_beta 92.57(3)
_cell_angle_gamma 90.00
_cell_formula_units_Z 8
_cell_length_a 15.391(3)
_cell_length_b 7.9002(16)
_cell_length_c 24.161(5)
_cell_measurement_reflns_used 4298
_cell_measurement_temperature 113(2)
_cell_measurement_theta_max 27.888
_cell_measurement_theta_min 1.687
_cell_volume 2934.8(10)
_computing_cell_refinement Crystalclear
_computing_data_collection Crystalclear
_computing_data_reduction Crystalclear
_computing_molecular_graphics 'SHELXTL (Bruker, 1997)'
_computing_publication_material 'SHELXTL (Bruker, 1997)'
_computing_structure_refinement 'SHELXL-97 (Sheldrick, 1997)'
_computing_structure_solution 'SHELXS-97 (Sheldrick, 1997)'
_diffrn_ambient_temperature 113(2)
_diffrn_measured_fraction_theta_full 0.998
_diffrn_measured_fraction_theta_max 0.998
_diffrn_measurement_device_type 'rigaku saturn'
_diffrn_measurement_method '\w scans'
_diffrn_radiation_monochromator confocal
_diffrn_radiation_source 'rotating anode'
_diffrn_radiation_type MoK\a
_diffrn_radiation_wavelength 0.71073
_diffrn_reflns_av_R_equivalents 0.0772
_diffrn_reflns_av_sigmaI/netI 0.0801
_diffrn_reflns_limit_h_max 18
_diffrn_reflns_limit_h_min -18
_diffrn_reflns_limit_k_max 9
_diffrn_reflns_limit_k_min -8
_diffrn_reflns_limit_l_max 28
_diffrn_reflns_limit_l_min -28
_diffrn_reflns_number 17668
_diffrn_reflns_theta_full 25.02
_diffrn_reflns_theta_max 25.02
_diffrn_reflns_theta_min 1.69
_diffrn_standards_decay_% 0
_diffrn_standards_interval_count 0
_diffrn_standards_interval_time 0
_diffrn_standards_number 0
_exptl_absorpt_coefficient_mu 0.138
_exptl_absorpt_correction_T_max 0.997
_exptl_absorpt_correction_T_min 0.992
_exptl_absorpt_correction_type multi-scan
_exptl_absorpt_process_details 'CrystalClear (Rigaku/MSC, 2005)'
_exptl_crystal_colour yellow
_exptl_crystal_density_diffrn 1.613
_exptl_crystal_density_method 'not measured'
_exptl_crystal_description needle
_exptl_crystal_F_000 1488
_exptl_crystal_size_max 0.06
_exptl_crystal_size_mid 0.02
_exptl_crystal_size_min 0.02
_refine_diff_density_max 0.286
_refine_diff_density_min -0.289
_refine_ls_extinction_method none
_refine_ls_goodness_of_fit_ref 1.025
_refine_ls_hydrogen_treatment mixed
_refine_ls_matrix_type full
_refine_ls_number_parameters 495
_refine_ls_number_reflns 5189
_refine_ls_number_restraints 11
_refine_ls_restrained_S_all 1.025
_refine_ls_R_factor_all 0.0985
_refine_ls_R_factor_gt 0.0589
_refine_ls_shift/su_max 0.000
_refine_ls_shift/su_mean 0.000
_refine_ls_structure_factor_coef Fsqd
_refine_ls_weighting_details 'calc w=1/[\s^2^(Fo^2^)+(0.0774P)^2^] where P=(Fo^2^+2Fc^2^)/3'
_refine_ls_weighting_scheme calc
_refine_ls_wR_factor_gt 0.1312
_refine_ls_wR_factor_ref 0.1552
_reflns_number_gt 3433
_reflns_number_total 5189
_reflns_threshold_expression I>2\s(I)
_cod_data_source_file hb2581.cif
_cod_data_source_block I
_cod_depositor_comments
;
The following automatic conversions were performed:
'_symmetry_cell_setting' value 'Monoclinic' changed to 'monoclinic'
according to '/home/saulius/struct/CIF-dictionaries/cif_core.dic'
dictionary named 'cif_core.dic' version 2.4.1 from 2010-06-29.

Automatic conversion script
Id: cif_fix_enum 1527 2010-12-29 10:47:43Z saulius 

The following automatic conversions were performed:

'_symmetry_cell_setting' value 'Monoclinic' changed to 'monoclinic'
according to /home/saulius/struct/CIF-dictionaries/cif_core.dic
dictionary named 'cif_core.dic' version 2.4.1 from 2010-06-29.

Automatic conversion script
Id: cif_fix_values 1715 2011-07-08 13:25:40Z adriana 

The following automatic conversions were performed:

'_atom_sites_solution_hydrogens' value 'difmap and geom' was changed
to 'mixed'.

Automatic conversion script
Id: cif_fix_values 6452 2018-10-05 10:23:21Z andrius 
;
_cod_original_sg_symbol_H-M 'P 21/c'
_cod_database_code 2215948
_cod_database_fobs_code 2215948

loop_
_symmetry_equiv_pos_as_xyz
'x, y, z'
'-x, y+1/2, -z+1/2'
'-x, -y, -z'
'x, -y-1/2, z-1/2'

loop_
_atom_site_type_symbol
_atom_site_label
_atom_site_fract_x
_atom_site_fract_y
_atom_site_fract_z
_atom_site_U_iso_or_equiv
_atom_site_adp_type
_atom_site_calc_flag
_atom_site_refinement_flags
_atom_site_occupancy
O O1 0.48728(14) 0.6070(3) 0.21760(8) 0.0199(5) Uani d . 1
O O2 0.28387(15) 0.4841(3) 0.07021(9) 0.0251(6) Uani d . 1
H H2 0.2566 0.4476 0.0960 0.038 Uiso calc R 1
O O3 0.52593(15) 0.8135(3) 0.03286(9) 0.0251(6) Uani d . 1
H H3 0.5704 0.8524 0.0479 0.038 Uiso calc R 1
O O4 0.63802(15) 0.8827(3) 0.11563(9) 0.0243(5) Uani d . 1
O O5 0.69897(13) 0.8183(2) 0.22252(9) 0.0185(5) Uani d . 1
H H5 0.7107 0.9194 0.2213 0.028 Uiso calc R 1
O O6 0.75720(15) 0.4186(3) 0.39160(9) 0.0247(6) Uani d . 1
H H6 0.7769 0.3522 0.3693 0.037 Uiso calc R 1
O O7 0.64803(14) 0.5739(3) 0.46089(8) 0.0232(5) Uani d . 1
H H7 0.6861 0.5041 0.4685 0.035 Uiso calc R 1
O O8 0.50042(14) 0.7283(3) 0.42033(9) 0.0229(5) Uani d . 1
H H8 0.5173 0.7084 0.4523 0.034 Uiso calc R 1
O O9 1.04347(13) 0.4302(2) 0.32245(8) 0.0184(5) Uani d . 1
O O10 1.23667(15) 0.5948(3) 0.47101(9) 0.0237(6) Uani d . 1
H H10 1.2592 0.6436 0.4454 0.036 Uiso calc R 1
O O11 1.00809(15) 0.2216(3) 0.50702(9) 0.0230(5) Uani d . 1
H H11 0.9676 0.1725 0.4907 0.034 Uiso calc R 1
O O12 0.90634(14) 0.1260(3) 0.42278(9) 0.0235(5) Uani d . 1
O O13 0.83770(14) 0.2020(3) 0.31889(9) 0.0205(5) Uani d . 1
H H13 0.8260 0.1021 0.3238 0.031 Uiso calc R 1
O O14 1.02685(14) 0.2668(3) 0.12043(8) 0.0192(5) Uani d . 1
H H14 1.0096 0.2804 0.0881 0.029 Uiso calc R 1
O O15 0.88587(14) 0.4432(3) 0.07755(8) 0.0204(5) Uani d . 1
H H15 0.8415 0.4972 0.0698 0.031 Uiso calc R 1
O O16 0.78232(15) 0.6215(3) 0.14812(9) 0.0238(6) Uani d . 1
H H16 0.7661 0.6889 0.1713 0.036 Uiso calc R 1
C C1 0.4610(2) 0.6266(4) 0.16291(12) 0.0181(7) Uani d . 1
C C2 0.3831(2) 0.5538(4) 0.14623(12) 0.0182(7) Uani d . 1
H H2A 0.3486 0.5006 0.1716 0.022 Uiso calc R 1
C C3 0.3571(2) 0.5617(4) 0.09030(13) 0.0182(7) Uani d . 1
C C4 0.4049(2) 0.6483(4) 0.05253(13) 0.0208(7) Uani d . 1
H H4 0.3858 0.6544 0.0155 0.025 Uiso calc R 1
C C5 0.4813(2) 0.7257(4) 0.07043(13) 0.0198(7) Uani d . 1
C C6 0.5117(2) 0.7172(4) 0.12640(12) 0.0158(7) Uani d . 1
C C7 0.5897(2) 0.8035(4) 0.14589(13) 0.0172(7) Uani d . 1
C C8 0.6089(2) 0.7946(4) 0.20853(13) 0.0177(7) Uani d . 1
H H8A 0.5757 0.8834 0.2264 0.021 Uiso calc R 1
C C9 0.5800(2) 0.6225(4) 0.22990(12) 0.0174(7) Uani d . 1
H H9 0.6106 0.5328 0.2106 0.021 Uiso calc R 1
C C10 0.5945(2) 0.5996(3) 0.29144(13) 0.0170(7) Uani d . 1
C C11 0.6674(2) 0.5096(4) 0.31149(13) 0.0188(7) Uani d . 1
H H11A 0.7033 0.4564 0.2869 0.023 Uiso calc R 1
C C12 0.68601(19) 0.4995(4) 0.36771(13) 0.0173(7) Uani d . 1
C C13 0.6313(2) 0.5766(4) 0.40477(12) 0.0178(7) Uani d . 1
C C14 0.5570(2) 0.6582(4) 0.38456(12) 0.0168(7) Uani d . 1
C C15 0.5388(2) 0.6715(4) 0.32809(13) 0.0187(7) Uani d . 1
H H15A 0.4892 0.7285 0.3149 0.022 Uiso calc R 1
C C16 1.0682(2) 0.4205(4) 0.37772(12) 0.0159(7) Uani d . 1
C C17 1.1410(2) 0.5098(3) 0.39515(12) 0.0166(7) Uani d . 1
H H17 1.1724 0.5718 0.3701 0.020 Uiso calc R 1
C C18 1.1667(2) 0.5052(4) 0.45111(13) 0.0174(7) Uani d . 1
C C19 1.1219(2) 0.4107(4) 0.48920(13) 0.0184(7) Uani d . 1
H H19 1.1396 0.4105 0.5265 0.022 Uiso calc R 1
C C20 1.0511(2) 0.3177(4) 0.47055(13) 0.0196(7) Uani d . 1
C C21 1.0212(2) 0.3215(3) 0.41395(12) 0.0158(7) Uani d . 1
C C22 0.9487(2) 0.2199(4) 0.39350(13) 0.0185(7) Uani d . 1
C C23 0.9280(2) 0.2292(4) 0.33132(13) 0.0189(7) Uani d . 1
H H23 0.9617 0.1426 0.3127 0.023 Uiso calc R 1
C C24 0.9522(2) 0.4026(4) 0.30964(12) 0.0183(7) Uani d . 1
H H24 0.9183 0.4893 0.3281 0.022 Uiso calc R 1
C C25 0.9363(2) 0.4173(4) 0.24804(13) 0.0183(7) Uani d . 1
C C26 0.8671(2) 0.5154(4) 0.22711(13) 0.0183(7) Uani d . 1
H H26 0.8327 0.5740 0.2513 0.022 Uiso calc R 1
C C27 0.8491(2) 0.5263(4) 0.17056(13) 0.0179(7) Uani d . 1
C C28 0.8997(2) 0.4385(4) 0.13371(12) 0.0159(7) Uani d . 1
C C29 0.9709(2) 0.3463(3) 0.15507(13) 0.0164(7) Uani d . 1
C C30 0.9886(2) 0.3341(3) 0.21165(13) 0.0175(7) Uani d . 1
H H30 1.0356 0.2700 0.2252 0.021 Uiso calc R 1
O O17 0.72397(17) 0.1553(3) 0.21376(10) 0.0299(6) Uani d D 1
O O18 0.72867(17) 0.5768(3) 0.04143(10) 0.0281(6) Uani d D 1
O O19 0.19398(15) 0.3605(3) 0.15503(10) 0.0245(6) Uani d D 1
O O20 0.32106(16) 0.7871(3) 0.39567(10) 0.0261(6) Uani d D 1
H H17A 0.7710(15) 0.189(4) 0.2298(14) 0.040(12) Uiso d D 1
H H17B 0.710(3) 0.207(5) 0.1826(15) 0.061(15) Uiso d D 1
H H18A 0.726(3) 0.677(2) 0.0545(15) 0.067(15) Uiso d D 1
H H18B 0.723(4) 0.569(5) 0.0062(5) 0.13(2) Uiso d D 1
H H19A 0.1449(11) 0.319(3) 0.1445(13) 0.024(10) Uiso d D 1
H H19B 0.2265(18) 0.297(3) 0.1754(15) 0.053(13) Uiso d D 1
H H20A 0.3757(8) 0.766(4) 0.3997(15) 0.034(11) Uiso d D 1
H H20B 0.307(2) 0.887(3) 0.407(2) 0.10(2) Uiso d D 1

loop_
_atom_site_aniso_label
_atom_site_aniso_U_11
_atom_site_aniso_U_22
_atom_site_aniso_U_33
_atom_site_aniso_U_12
_atom_site_aniso_U_13
_atom_site_aniso_U_23
O1 0.0192(12) 0.0287(12) 0.0117(12) -0.0050(10) -0.0003(9) 0.0043(9)
O2 0.0233(14) 0.0370(13) 0.0150(12) -0.0092(11) 0.0005(10) 0.0004(10)
O3 0.0229(14) 0.0361(13) 0.0164(13) -0.0100(11) 0.0011(10) 0.0057(10)
O4 0.0232(13) 0.0289(12) 0.0208(13) -0.0050(11) 0.0009(10) 0.0048(10)
O5 0.0162(12) 0.0192(11) 0.0201(12) -0.0022(9) -0.0007(10) -0.0004(9)
O6 0.0223(13) 0.0324(13) 0.0192(13) 0.0100(11) -0.0016(11) -0.0029(9)
O7 0.0234(14) 0.0322(13) 0.0136(12) 0.0078(10) -0.0022(10) -0.0003(9)
O8 0.0224(13) 0.0339(12) 0.0125(12) 0.0081(10) 0.0011(10) -0.0020(10)
O9 0.0185(12) 0.0233(11) 0.0133(12) -0.0033(9) -0.0008(9) 0.0028(9)
O10 0.0232(13) 0.0286(13) 0.0188(13) -0.0056(10) -0.0051(11) 0.0048(9)
O11 0.0270(14) 0.0273(12) 0.0146(12) -0.0068(10) 0.0014(10) 0.0032(9)
O12 0.0258(14) 0.0281(12) 0.0167(12) -0.0047(10) 0.0010(10) 0.0058(9)
O13 0.0180(12) 0.0213(11) 0.0221(13) -0.0034(9) -0.0019(10) 0.0027(9)
O14 0.0225(13) 0.0223(11) 0.0126(12) 0.0026(10) 0.0000(10) -0.0006(9)
O15 0.0226(13) 0.0265(12) 0.0118(12) 0.0038(10) -0.0020(10) 0.0010(9)
O16 0.0222(13) 0.0287(13) 0.0202(13) 0.0073(10) -0.0004(11) -0.0030(9)
C1 0.0196(18) 0.0197(15) 0.0149(17) 0.0021(14) 0.0009(14) 0.0010(12)
C2 0.0195(18) 0.0220(15) 0.0133(16) 0.0017(14) 0.0020(13) 0.0040(12)
C3 0.0155(17) 0.0210(15) 0.0181(17) 0.0010(14) -0.0009(14) -0.0007(13)
C4 0.0201(18) 0.0293(17) 0.0130(17) -0.0013(14) 0.0003(14) -0.0026(13)
C5 0.0207(18) 0.0239(16) 0.0148(17) 0.0021(14) 0.0010(14) 0.0024(13)
C6 0.0173(17) 0.0184(15) 0.0117(16) -0.0008(13) 0.0006(13) -0.0008(12)
C7 0.0210(18) 0.0173(15) 0.0133(17) 0.0047(14) 0.0020(14) 0.0013(12)
C8 0.0171(17) 0.0190(15) 0.0169(17) 0.0012(13) 0.0000(14) 0.0007(12)
C9 0.0174(17) 0.0228(16) 0.0120(16) 0.0034(14) 0.0002(13) 0.0010(12)
C10 0.0177(18) 0.0165(15) 0.0168(17) -0.0024(13) 0.0018(14) -0.0011(12)
C11 0.0167(17) 0.0211(15) 0.0187(17) -0.0006(14) 0.0031(14) 0.0001(12)
C12 0.0128(17) 0.0195(15) 0.0195(17) -0.0012(13) -0.0002(13) -0.0011(12)
C13 0.0213(18) 0.0189(15) 0.0130(17) -0.0010(13) -0.0017(14) 0.0015(12)
C14 0.0167(18) 0.0178(15) 0.0164(17) -0.0011(13) 0.0048(14) -0.0013(12)
C15 0.0173(17) 0.0186(15) 0.0197(18) 0.0019(13) -0.0027(14) 0.0025(12)
C16 0.0179(17) 0.0162(14) 0.0137(16) 0.0035(13) 0.0016(13) -0.0016(11)
C17 0.0187(17) 0.0169(14) 0.0140(16) 0.0011(13) 0.0005(14) 0.0042(12)
C18 0.0149(17) 0.0157(14) 0.0214(18) 0.0003(13) -0.0017(14) -0.0015(12)
C19 0.0203(18) 0.0214(16) 0.0132(16) 0.0033(14) -0.0032(14) 0.0011(12)
C20 0.0205(18) 0.0193(15) 0.0193(18) 0.0032(14) 0.0045(14) 0.0023(12)
C21 0.0181(17) 0.0169(14) 0.0125(16) 0.0020(13) 0.0017(13) -0.0010(11)
C22 0.0189(18) 0.0164(15) 0.0205(18) 0.0026(13) 0.0029(14) 0.0035(13)
C23 0.0149(17) 0.0240(16) 0.0175(17) -0.0021(14) -0.0021(14) -0.0001(13)
C24 0.0157(17) 0.0240(16) 0.0151(17) -0.0008(14) -0.0013(14) -0.0010(12)
C25 0.0209(18) 0.0184(15) 0.0153(17) -0.0052(14) -0.0015(14) 0.0020(12)
C26 0.0191(18) 0.0202(15) 0.0162(17) -0.0031(13) 0.0053(14) -0.0034(12)
C27 0.0171(17) 0.0174(15) 0.0190(17) 0.0000(13) -0.0008(14) -0.0018(12)
C28 0.0182(17) 0.0178(14) 0.0117(16) -0.0054(13) -0.0004(13) -0.0009(12)
C29 0.0174(17) 0.0137(14) 0.0182(17) -0.0024(13) 0.0011(14) -0.0024(12)
C30 0.0188(17) 0.0149(14) 0.0186(17) -0.0035(13) -0.0027(14) 0.0016(12)
O17 0.0335(16) 0.0297(13) 0.0261(15) -0.0047(12) -0.0009(13) -0.0019(11)
O18 0.0337(15) 0.0293(13) 0.0207(14) -0.0005(12) -0.0041(12) -0.0009(10)
O19 0.0188(13) 0.0254(12) 0.0292(14) -0.0023(11) -0.0009(11) 0.0034(10)
O20 0.0216(14) 0.0259(13) 0.0309(15) 0.0022(11) 0.0020(11) -0.0007(10)

loop_
_atom_type_symbol
_atom_type_description
_atom_type_scat_dispersion_real
_atom_type_scat_dispersion_imag
_atom_type_scat_source
C C 0.0033 0.0016 'International Tables Vol C Tables 4.2.6.8 and 6.1.1.4'
H H 0.0000 0.0000 'International Tables Vol C Tables 4.2.6.8 and 6.1.1.4'
O O 0.0106 0.0060 'International Tables Vol C Tables 4.2.6.8 and 6.1.1.4'

loop_
_geom_angle_atom_site_label_1
_geom_angle_atom_site_label_2
_geom_angle_atom_site_label_3
_geom_angle
C1 O1 C9 115.6(2)
C3 O2 H2 109.5
C5 O3 H3 109.5
C8 O5 H5 109.5
C12 O6 H6 109.5
C13 O7 H7 109.5
C14 O8 H8 109.5
C16 O9 C24 115.2(2)
C18 O10 H10 109.5
C20 O11 H11 109.5
C23 O13 H13 109.5
C29 O14 H14 109.5
C28 O15 H15 109.5
C27 O16 H16 109.5
O1 C1 C2 116.8(3)
O1 C1 C6 121.0(3)
C2 C1 C6 122.2(3)
C1 C2 C3 118.3(3)
C1 C2 H2A 120.8
C3 C2 H2A 120.8
O2 C3 C4 116.6(3)
O2 C3 C2 121.7(3)
C4 C3 C2 121.7(3)
C5 C4 C3 119.0(3)
C5 C4 H4 120.5
C3 C4 H4 120.5
O3 C5 C4 117.9(3)
O3 C5 C6 120.7(3)
C4 C5 C6 121.4(3)
C1 C6 C5 117.3(3)
C1 C6 C7 121.0(3)
C5 C6 C7 121.7(3)
O4 C7 C6 124.1(3)
O4 C7 C8 120.9(3)
C6 C7 C8 115.0(3)
O5 C8 C9 109.4(2)
O5 C8 C7 111.8(3)
C9 C8 C7 109.2(2)
O5 C8 H8A 108.8
C9 C8 H8A 108.8
C7 C8 H8A 108.8
O1 C9 C10 107.1(3)
O1 C9 C8 107.7(2)
C10 C9 C8 114.1(2)
O1 C9 H9 109.3
C10 C9 H9 109.3
C8 C9 H9 109.3
C15 C10 C11 120.0(3)
C15 C10 C9 120.9(3)
C11 C10 C9 119.1(3)
C12 C11 C10 120.0(3)
C12 C11 H11A 120.0
C10 C11 H11A 120.0
O6 C12 C11 124.6(3)
O6 C12 C13 115.2(3)
C11 C12 C13 120.1(3)
O7 C13 C14 118.2(3)
O7 C13 C12 122.4(3)
C14 C13 C12 119.3(3)
O8 C14 C13 120.3(3)
O8 C14 C15 118.9(3)
C13 C14 C15 120.8(3)
C10 C15 C14 119.7(3)
C10 C15 H15A 120.2
C14 C15 H15A 120.2
C17 C16 O9 117.1(3)
C17 C16 C21 122.2(3)
O9 C16 C21 120.7(3)
C16 C17 C18 118.4(3)
C16 C17 H17 120.8
C18 C17 H17 120.8
O10 C18 C19 117.0(3)
O10 C18 C17 121.1(3)
C19 C18 C17 121.9(3)
C20 C19 C18 118.6(3)
C20 C19 H19 120.7
C18 C19 H19 120.7
O11 C20 C19 119.3(3)
O11 C20 C21 119.3(3)
C19 C20 C21 121.4(3)
C16 C21 C20 117.3(3)
C16 C21 C22 120.7(3)
C20 C21 C22 121.9(3)
O12 C22 C21 124.0(3)
O12 C22 C23 120.2(3)
C21 C22 C23 115.8(3)
O13 C23 C24 108.4(2)
O13 C23 C22 111.1(3)
C24 C23 C22 109.9(2)
O13 C23 H23 109.2
C24 C23 H23 109.2
C22 C23 H23 109.2
O9 C24 C25 108.3(3)
O9 C24 C23 108.3(2)
C25 C24 C23 112.3(2)
O9 C24 H24 109.3
C25 C24 H24 109.3
C23 C24 H24 109.3
C30 C25 C26 119.4(3)
C30 C25 C24 121.3(3)
C26 C25 C24 119.3(3)
C27 C26 C25 120.6(3)
C27 C26 H26 119.7
C25 C26 H26 119.7
O16 C27 C26 122.7(3)
O16 C27 C28 116.9(3)
C26 C27 C28 120.4(3)
O15 C28 C27 123.7(3)
O15 C28 C29 117.8(3)
C27 C28 C29 118.4(3)
O14 C29 C30 117.8(3)
O14 C29 C28 121.0(3)
C30 C29 C28 121.2(3)
C25 C30 C29 119.9(3)
C25 C30 H30 120.0
C29 C30 H30 120.0
H17A O17 H17B 115(3)
H18A O18 H18B 115.6(19)
H19A O19 H19B 115.8(18)
H20A O20 H20B 113.4(18)

loop_
_geom_bond_atom_site_label_1
_geom_bond_atom_site_label_2
_geom_bond_distance
O1 C1 1.373(3)
O1 C9 1.450(4)
O2 C3 1.354(3)
O2 H2 0.8200
O3 C5 1.353(4)
O3 H3 0.8200
O4 C7 1.236(4)
O5 C8 1.424(3)
O5 H5 0.8200
O6 C12 1.373(3)
O6 H6 0.8200
O7 C13 1.369(3)
O7 H7 0.8200
O8 C14 1.371(4)
O8 H8 0.8200
O9 C16 1.374(3)
O9 C24 1.441(3)
O10 C18 1.359(3)
O10 H10 0.8200
O11 C20 1.358(4)
O11 H11 0.8200
O12 C22 1.232(4)
O13 C23 1.425(3)
O13 H13 0.8200
O14 C29 1.379(4)
O14 H14 0.8200
O15 C28 1.364(3)
O15 H15 0.8200
O16 C27 1.366(3)
O16 H16 0.8200
C1 C2 1.374(4)
C1 C6 1.400(4)
C2 C3 1.393(4)
C2 H2A 0.9300
C3 C4 1.379(5)
C4 C5 1.378(4)
C4 H4 0.9300
C5 C6 1.412(4)
C6 C7 1.442(4)
C7 C8 1.530(4)
C8 C9 1.528(4)
C8 H8A 0.9800
C9 C10 1.505(4)
C9 H9 0.9800
C10 C15 1.383(5)
C10 C11 1.396(4)
C11 C12 1.378(4)
C11 H11A 0.9300
C12 C13 1.396(5)
C13 C14 1.382(4)
C14 C15 1.385(4)
C15 H15A 0.9300
C16 C17 1.374(4)
C16 C21 1.399(4)
C17 C18 1.392(4)
C17 H17 0.9300
C18 C19 1.392(5)
C19 C20 1.373(4)
C19 H19 0.9300
C20 C21 1.423(4)
C21 C22 1.444(4)
C22 C23 1.523(4)
C23 C24 1.519(4)
C23 H23 0.9800
C24 C25 1.502(4)
C24 H24 0.9800
C25 C30 1.384(5)
C25 C26 1.394(4)
C26 C27 1.385(4)
C26 H26 0.9300
C27 C28 1.394(4)
C28 C29 1.395(4)
C29 C30 1.385(4)
C30 H30 0.9300
O17 H17A 0.847(10)
O17 H17B 0.88(3)
O18 H18A 0.852(10)
O18 H18B 0.855(10)
O19 H19A 0.853(10)
O19 H19B 0.849(10)
O20 H20A 0.859(10)
O20 H20B 0.862(10)

loop_
_geom_hbond_atom_site_label_D
_geom_hbond_atom_site_label_H
_geom_hbond_atom_site_label_A
_geom_hbond_site_symmetry_A
_geom_hbond_distance_DH
_geom_hbond_distance_HA
_geom_hbond_distance_DA
_geom_hbond_angle_DHA
O2 H2 O19 . 0.82 1.89 2.706(3) 179
O3 H3 O4 . 0.82 1.91 2.639(3) 147
O5 H5 O17 1_565 0.82 1.88 2.700(3) 173
O6 H6 O13 . 0.82 1.97 2.783(3) 173
O7 H7 O6 . 0.82 2.30 2.717(3) 112
O7 H7 O10 3_766 0.82 2.00 2.715(3) 145
O8 H8 O3 4_576 0.82 1.95 2.749(3) 164
O8 H8 O7 . 0.82 2.28 2.722(3) 115
O10 H10 O20 1_655 0.82 1.93 2.742(4) 169
O11 H11 O12 . 0.82 1.89 2.623(3) 148
O13 H13 O19 2_645 0.82 2.00 2.818(3) 173
O14 H14 O11 4_565 0.82 1.96 2.744(3) 160
O14 H14 O15 . 0.82 2.30 2.743(3) 114
O15 H15 O18 . 0.82 1.94 2.746(3) 166
O15 H15 O16 . 0.82 2.35 2.770(3) 112
O16 H16 O5 . 0.82 1.94 2.739(3) 165
O17 H17A O13 . 0.85(3) 2.35(3) 3.042(3) 140(3)
O17 H17B O20 2_645 0.88(3) 2.03(3) 2.896(3) 170(4)
O18 H18A O4 . 0.852(10) 2.62(3) 3.350(3) 145(4)
O18 H18B O2 3_665 0.855(10) 1.891(11) 2.738(3) 171(4)
O19 H19A O14 1_455 0.853(10) 1.926(11) 2.770(3) 169(3)
O20 H20A O8 . 0.859(14) 1.984(16) 2.836(3) 172(3)
O20 H20B O18 2_655 0.87(3) 2.04(4) 2.870(3) 160(4)

loop_
_geom_torsion_atom_site_label_1
_geom_torsion_atom_site_label_2
_geom_torsion_atom_site_label_3
_geom_torsion_atom_site_label_4
_geom_torsion
C9 O1 C1 C2 156.6(3)
C9 O1 C1 C6 -23.6(4)
O1 C1 C2 C3 -175.9(3)
C6 C1 C2 C3 4.3(5)
C1 C2 C3 O2 176.0(3)
C1 C2 C3 C4 -3.8(5)
O2 C3 C4 C5 -178.2(3)
C2 C3 C4 C5 1.5(5)
C3 C4 C5 O3 -178.4(3)
C3 C4 C5 C6 0.4(5)
O1 C1 C6 C5 177.7(3)
C2 C1 C6 C5 -2.5(5)
O1 C1 C6 C7 -4.7(4)
C2 C1 C6 C7 175.1(3)
O3 C5 C6 C1 178.8(3)
C4 C5 C6 C1 0.1(5)
O3 C5 C6 C7 1.3(5)
C4 C5 C6 C7 -177.5(3)
C1 C6 C7 O4 178.6(3)
C5 C6 C7 O4 -3.9(5)
C1 C6 C7 C8 -2.9(4)
C5 C6 C7 C8 174.6(3)
O4 C7 C8 O5 -25.1(4)
C6 C7 C8 O5 156.3(2)
O4 C7 C8 C9 -146.2(3)
C6 C7 C8 C9 35.1(4)
C1 O1 C9 C10 179.2(2)
C1 O1 C9 C8 56.0(3)
O5 C8 C9 O1 176.9(2)
C7 C8 C9 O1 -60.5(3)
O5 C8 C9 C10 58.2(4)
C7 C8 C9 C10 -179.2(3)
O1 C9 C10 C15 -41.0(4)
C8 C9 C10 C15 78.1(4)
O1 C9 C10 C11 141.4(3)
C8 C9 C10 C11 -99.4(3)
C15 C10 C11 C12 -3.2(4)
C9 C10 C11 C12 174.4(3)
C10 C11 C12 O6 -178.0(3)
C10 C11 C12 C13 1.2(4)
O6 C12 C13 O7 1.0(4)
C11 C12 C13 O7 -178.3(3)
O6 C12 C13 C14 -178.7(3)
C11 C12 C13 C14 2.0(4)
O7 C13 C14 O8 -2.6(4)
C12 C13 C14 O8 177.2(3)
O7 C13 C14 C15 177.1(3)
C12 C13 C14 C15 -3.2(4)
C11 C10 C15 C14 2.0(4)
C9 C10 C15 C14 -175.5(3)
O8 C14 C15 C10 -179.1(3)
C13 C14 C15 C10 1.2(4)
C24 O9 C16 C17 -153.9(3)
C24 O9 C16 C21 27.0(4)
O9 C16 C17 C18 178.7(3)
C21 C16 C17 C18 -2.2(4)
C16 C17 C18 O10 -178.1(3)
C16 C17 C18 C19 1.3(4)
O10 C18 C19 C20 -179.6(3)
C17 C18 C19 C20 0.9(5)
C18 C19 C20 O11 178.4(3)
C18 C19 C20 C21 -2.3(5)
C17 C16 C21 C20 0.8(4)
O9 C16 C21 C20 179.9(3)
C17 C16 C21 C22 -175.6(3)
O9 C16 C21 C22 3.5(4)
O11 C20 C21 C16 -179.2(3)
C19 C20 C21 C16 1.5(4)
O11 C20 C21 C22 -2.8(4)
C19 C20 C21 C22 177.9(3)
C16 C21 C22 O12 177.7(3)
C20 C21 C22 O12 1.4(5)
C16 C21 C22 C23 -0.1(4)
C20 C21 C22 C23 -176.3(3)
O12 C22 C23 O13 31.7(4)
C21 C22 C23 O13 -150.5(3)
O12 C22 C23 C24 151.5(3)
C21 C22 C23 C24 -30.6(4)
C16 O9 C24 C25 -179.9(2)
C16 O9 C24 C23 -57.8(3)
O13 C23 C24 O9 179.8(2)
C22 C23 C24 O9 58.3(3)
O13 C23 C24 C25 -60.6(3)
C22 C23 C24 C25 177.9(3)
O9 C24 C25 C30 47.9(4)
C23 C24 C25 C30 -71.7(4)
O9 C24 C25 C26 -132.7(3)
C23 C24 C25 C26 107.7(3)
C30 C25 C26 C27 1.7(4)
C24 C25 C26 C27 -177.7(3)
C25 C26 C27 O16 -179.6(3)
C25 C26 C27 C28 0.4(4)
O16 C27 C28 O15 0.0(4)
C26 C27 C28 O15 -180.0(3)
O16 C27 C28 C29 177.1(3)
C26 C27 C28 C29 -2.9(4)
O15 C28 C29 O14 1.9(4)
C27 C28 C29 O14 -175.4(3)
O15 C28 C29 C30 -179.3(3)
C27 C28 C29 C30 3.4(4)
C26 C25 C30 C29 -1.2(4)
C24 C25 C30 C29 178.2(3)
O14 C29 C30 C25 177.5(3)
C28 C29 C30 C25 -1.4(4)
